data_4026055
loop_
_publ_author_name
'David W. Lin'
'Takeshi Masuda'
'Moritz B. Biskup'
'Jonathan D. Nelson'
'Phil S. Baran'

_publ_section_title
;
 Synthesis-Guided Structure Revision of the Sarcodonin, Sarcoviolin, and
 Hydnellin Natural Product Family
;
_journal_name_full 'Journal of Organic Chemistry'
_journal_page_first 1013
_journal_page_last 1030
_journal_paper_doi 10.1021/jo102228j
_journal_volume 76
_journal_year 2011
_chemical_absolute_configuration ad
_chemical_formula_sum 'C26 H34 N2 O4'
_chemical_formula_weight 438.55
_chemical_name_common 08113
_chemical_name_systematic
;
 ?
;
_space_group.centring_type P

_space_group_IT_number 4
_space_group.IT_number 4

_symmetry_cell_setting monoclinic
_symmetry_space_group_name_Hall 'P 2yb'
_symmetry_space_group_name_H-M 'P 1 21 1'
_atom_sites_solution_hydrogens geom
_atom_sites_solution_primary direct
_atom_sites_solution_secondary difmap
_audit_creation_method SHELXL-97
_cell_angle_alpha 90.00
_cell_angle_beta 96.020(5)
_cell_angle_gamma 90.00
_cell_formula_units_Z 4
_cell_length_a 13.7524(8)
_cell_length_b 6.0384(4)
_cell_length_c 28.938(2)
_cell_measurement_reflns_used 3954
_cell_measurement_temperature 100(2)
_cell_measurement_theta_max 68.23
_cell_measurement_theta_min 3.07
_cell_volume 2389.8(3)
_computing_cell_refinement 'Bruker SMART'
_computing_data_collection 'Bruker SMART'
_computing_data_reduction 'Bruker SAINT'
_computing_molecular_graphics ORTEP-32
_computing_publication_material WinGX
_computing_structure_refinement SHELXL-97
_computing_structure_solution SIR-2004
_diffrn_ambient_temperature 100(2)
_diffrn_measured_fraction_theta_full 0.987
_diffrn_measured_fraction_theta_max 0.985
_diffrn_measurement_device_type 'CCD area detector'
_diffrn_measurement_method 'phi and omega scans'
_diffrn_radiation_monochromator graphite
_diffrn_radiation_source 'fine-focus sealed tube'
_diffrn_radiation_type CuK\a
_diffrn_radiation_wavelength 1.54178
_diffrn_reflns_av_R_equivalents 0.0662
_diffrn_reflns_av_sigmaI/netI 0.1144
_diffrn_reflns_limit_h_max 16
_diffrn_reflns_limit_h_min -16
_diffrn_reflns_limit_k_max 7
_diffrn_reflns_limit_k_min -5
_diffrn_reflns_limit_l_max 34
_diffrn_reflns_limit_l_min -34
_diffrn_reflns_number 17672
_diffrn_reflns_theta_full 67.00
_diffrn_reflns_theta_max 68.24
_diffrn_reflns_theta_min 1.53
_exptl_absorpt_coefficient_mu 0.656
_exptl_absorpt_correction_T_max 0.9742
_exptl_absorpt_correction_T_min 0.9494
_exptl_absorpt_correction_type multi-scan
_exptl_absorpt_process_details SADABS
_exptl_crystal_colour colorless
_exptl_crystal_density_diffrn 1.219
_exptl_crystal_description needle
_exptl_crystal_F_000 944
_exptl_crystal_size_max 0.08
_exptl_crystal_size_mid 0.06
_exptl_crystal_size_min 0.04
_refine_diff_density_max 0.581
_refine_diff_density_min -0.346
_refine_diff_density_rms 0.055
_refine_ls_abs_structure_details 'Flack H D (1983), Acta Cryst. A39, 876-881'
_refine_ls_abs_structure_Flack 0.0(5)
_refine_ls_extinction_method none
_refine_ls_goodness_of_fit_ref 1.020
_refine_ls_hydrogen_treatment constr
_refine_ls_matrix_type full
_refine_ls_number_parameters 582
_refine_ls_number_reflns 7547
_refine_ls_number_restraints 1
_refine_ls_restrained_S_all 1.020
_refine_ls_R_factor_all 0.1411
_refine_ls_R_factor_gt 0.0773
_refine_ls_shift/su_max 0.021
_refine_ls_shift/su_mean 0.008
_refine_ls_structure_factor_coef Fsqd
_refine_ls_weighting_details 'calc w=1/[\s^2^(Fo^2^)+(0.0634P)^2^+2.5821P] where P=(Fo^2^+2Fc^2^)/3'
_refine_ls_weighting_scheme calc
_refine_ls_wR_factor_gt 0.1797
_refine_ls_wR_factor_ref 0.2194
_reflns_number_gt 4382
_reflns_number_total 7547
_reflns_threshold_expression >2sigma(I)
_cod_data_source_file jo102228j_si_004.cif
_cod_data_source_block baran03
_cod_depositor_comments
;
The following automatic conversions were performed:

'_space_group.centring_type' value 'primitive' was replaced with the
value 'P' as specified in the replacement file
'/home/antanas/src/cod-tools/trunk/data/replacement-values/replacement_values.lst'.

Automatic conversion script
Id: cif_fix_values 5642 2017-10-24 12:04:52Z antanas 
;
_cod_database_code 4026055

loop_
_symmetry_equiv_pos_as_xyz
'x, y, z'
'-x, y+1/2, -z'

loop_
_atom_site_label
_atom_site_type_symbol
_atom_site_fract_x
_atom_site_fract_y
_atom_site_fract_z
_atom_site_U_iso_or_equiv
_atom_site_adp_type
_atom_site_occupancy
_atom_site_symmetry_multiplicity
_atom_site_calc_flag
_atom_site_refinement_flags
C1 C -0.1602(5) 0.5877(13) 0.1662(3) 0.051(2) Uani 1 1 d .
C1' C 0.1573(5) -0.1891(12) 0.3429(3) 0.0451(19) Uani 1 1 d .
C2 C -0.2304(4) 0.5908(13) 0.2029(2) 0.0466(19) Uani 1 1 d .
H2 H -0.2553 0.7457 0.2050 0.056 Uiso 1 1 calc R
C2' C 0.2219(5) -0.2054(12) 0.3046(3) 0.054(2) Uani 1 1 d .
H2' H 0.2503 -0.3579 0.3067 0.065 Uiso 1 1 calc R
C3 C -0.2971(4) 0.2479(12) 0.1731(2) 0.0344(16) Uani 1 1 d .
C3' C 0.2957(5) 0.1458(13) 0.3275(2) 0.0416(18) Uani 1 1 d .
C4' C 0.2353(5) 0.1803(13) 0.3676(2) 0.0463(19) Uani 1 1 d .
H4' H 0.2009 0.3261 0.3638 0.056 Uiso 1 1 calc R
C4 C -0.2310(5) 0.2309(13) 0.1351(2) 0.0444(18) Uani 1 1 d .
H4 H -0.1917 0.0925 0.1408 0.053 Uiso 1 1 calc R
C5' C 0.1639(7) -0.1910(17) 0.2577(3) 0.080(3) Uani 1 1 d .
H5' H 0.1091 -0.3003 0.2568 0.095 Uiso 1 1 calc R
C5 C -0.1793(5) 0.5262(12) 0.2516(3) 0.053(2) Uani 1 1 d .
H5 H -0.2314 0.4590 0.2687 0.063 Uiso 1 1 calc R
C6 C -0.1032(6) 0.3543(15) 0.2505(3) 0.075(3) Uani 1 1 d .
H6A H -0.1290 0.2303 0.2311 0.112 Uiso 1 1 calc R
H6B H -0.0839 0.3014 0.2822 0.112 Uiso 1 1 calc R
H6C H -0.0461 0.4170 0.2376 0.112 Uiso 1 1 calc R
C6' C 0.1188(6) 0.044(2) 0.2495(3) 0.091(3) Uani 1 1 d .
H6'1 H 0.1712 0.1522 0.2474 0.136 Uiso 1 1 calc R
H6'2 H 0.0817 0.0828 0.2755 0.136 Uiso 1 1 calc R
H6'3 H 0.0750 0.0447 0.2205 0.136 Uiso 1 1 calc R
C7' C 0.2241(7) -0.245(2) 0.2191(3) 0.125(5) Uani 1 1 d .
H7'1 H 0.2420 -0.1016 0.2059 0.150 Uiso 1 1 calc R
H7'2 H 0.2857 -0.3101 0.2341 0.150 Uiso 1 1 calc R
C7 C -0.1419(5) 0.7238(13) 0.2799(3) 0.069(2) Uani 1 1 d .
H7A H -0.1014 0.8156 0.2610 0.083 Uiso 1 1 calc R
H7B H -0.0994 0.6711 0.3074 0.083 Uiso 1 1 calc R
C8' C 0.2003(9) -0.357(4) 0.1879(4) 0.323(17) Uani 1 1 d .
H8'1 H 0.1491 -0.4587 0.1960 0.484 Uiso 1 1 calc R
H8'2 H 0.2565 -0.4427 0.1797 0.484 Uiso 1 1 calc R
H8'3 H 0.1748 -0.2656 0.1614 0.484 Uiso 1 1 calc R
C8 C -0.2219(5) 0.8666(13) 0.2961(2) 0.0546(19) Uani 1 1 d .
H8A H -0.2642 0.9208 0.2691 0.082 Uiso 1 1 calc R
H8B H -0.1927 0.9927 0.3138 0.082 Uiso 1 1 calc R
H8C H -0.2608 0.7789 0.3159 0.082 Uiso 1 1 calc R
C9' C 0.4719(4) 0.4497(13) 0.2801(2) 0.0431(18) Uani 1 1 d .
H9'1 H 0.4325 0.5857 0.2737 0.052 Uiso 1 1 calc R
H9'2 H 0.5111 0.4271 0.2537 0.052 Uiso 1 1 calc R
C9 C -0.4735(4) -0.0706(12) 0.2171(2) 0.0392(17) Uani 1 1 d .
H9A H -0.5134 -0.0557 0.2434 0.047 Uiso 1 1 calc R
H9B H -0.4334 -0.2064 0.2220 0.047 Uiso 1 1 calc R
C10' C 0.5388(5) 0.4841(13) 0.3225(2) 0.0425(18) Uani 1 1 d .
C10 C -0.5409(4) -0.0918(13) 0.1718(2) 0.0362(16) Uani 1 1 d .
C11 C -0.5390(5) -0.2846(13) 0.1460(2) 0.0449(18) Uani 1 1 d .
H11 H -0.4973 -0.4035 0.1568 0.054 Uiso 1 1 calc R
C11' C 0.5394(5) 0.6750(14) 0.3484(2) 0.049(2) Uani 1 1 d .
H11' H 0.4936 0.7876 0.3386 0.059 Uiso 1 1 calc R
C12' C 0.6028(5) 0.7122(15) 0.3877(2) 0.055(2) Uani 1 1 d .
H12' H 0.6016 0.8483 0.4042 0.066 Uiso 1 1 calc R
C12 C -0.5980(5) -0.3027(16) 0.1046(3) 0.057(2) Uani 1 1 d .
H12 H -0.5959 -0.4333 0.0864 0.069 Uiso 1 1 calc R
C13' C 0.6680(6) 0.5470(17) 0.4027(3) 0.066(2) Uani 1 1 d .
H13' H 0.7118 0.5670 0.4301 0.079 Uiso 1 1 calc R
C13 C -0.6597(6) -0.1325(17) 0.0895(3) 0.063(2) Uani 1 1 d .
H13 H -0.7005 -0.1458 0.0610 0.075 Uiso 1 1 calc R
C14' C 0.6692(6) 0.3461(17) 0.3769(3) 0.073(3) Uani 1 1 d .
H14' H 0.7129 0.2298 0.3870 0.087 Uiso 1 1 calc R
C14 C -0.6621(6) 0.0492(15) 0.1146(3) 0.061(2) Uani 1 1 d .
H14 H -0.7064 0.1639 0.1043 0.074 Uiso 1 1 calc R
C15 C -0.6013(5) 0.0783(14) 0.1561(2) 0.051(2) Uani 1 1 d .
H15 H -0.6020 0.2131 0.1730 0.061 Uiso 1 1 calc R
C15' C 0.6063(5) 0.3241(14) 0.3374(3) 0.059(2) Uani 1 1 d .
H15' H 0.6092 0.1929 0.3195 0.071 Uiso 1 1 calc R
C16' C 0.2982(6) 0.1736(17) 0.4160(3) 0.065(2) Uani 1 1 d .
H16' H 0.2536 0.1359 0.4401 0.078 Uiso 1 1 calc R
C16 C -0.2901(5) 0.2075(14) 0.0867(2) 0.053(2) Uani 1 1 d .
H16 H -0.2436 0.2456 0.0636 0.064 Uiso 1 1 calc R
C17' C 0.3388(7) 0.406(2) 0.4267(3) 0.102(4) Uani 1 1 d .
H17A H 0.3672 0.4125 0.4592 0.154 Uiso 1 1 calc R
H17B H 0.2858 0.5143 0.4215 0.154 Uiso 1 1 calc R
H17C H 0.3893 0.4388 0.4062 0.154 Uiso 1 1 calc R
C17 C -0.3710(6) 0.3815(19) 0.0806(2) 0.075(3) Uani 1 1 d .
H17D H -0.3947 0.3950 0.0476 0.113 Uiso 1 1 calc R
H17E H -0.3452 0.5246 0.0923 0.113 Uiso 1 1 calc R
H17F H -0.4250 0.3367 0.0981 0.113 Uiso 1 1 calc R
C18' C 0.3749(6) 0.0096(17) 0.4186(3) 0.067(2) Uani 1 1 d .
H18A H 0.4259 0.0566 0.3989 0.080 Uiso 1 1 calc R
H18B H 0.3477 -0.1331 0.4064 0.080 Uiso 1 1 calc R
C18 C -0.3232(8) -0.0256(16) 0.0757(3) 0.087(3) Uani 1 1 d .
H18C H -0.3552 -0.0846 0.1022 0.104 Uiso 1 1 calc R
H18D H -0.2651 -0.1184 0.0723 0.104 Uiso 1 1 calc R
C19' C 0.4201(7) -0.022(3) 0.4676(3) 0.149(6) Uani 1 1 d .
H19A H 0.4537 0.1149 0.4785 0.223 Uiso 1 1 calc R
H19B H 0.4673 -0.1436 0.4688 0.223 Uiso 1 1 calc R
H19C H 0.3689 -0.0563 0.4876 0.223 Uiso 1 1 calc R
C19 C -0.3978(9) -0.048(5) 0.0293(4) 0.301(15) Uani 1 1 d .
H19D H -0.4371 0.0876 0.0250 0.451 Uiso 1 1 calc R
H19E H -0.4410 -0.1749 0.0322 0.451 Uiso 1 1 calc R
H19F H -0.3608 -0.0690 0.0025 0.451 Uiso 1 1 calc R
C20' C 0.0070(4) 0.1234(12) 0.3789(2) 0.0369(16) Uani 1 1 d .
H20A H -0.0266 0.0167 0.3566 0.044 Uiso 1 1 calc R
H20B H 0.0196 0.2618 0.3622 0.044 Uiso 1 1 calc R
C20 C -0.0064(4) 0.3030(16) 0.1235(2) 0.061(2) Uani 1 1 d .
H20C H -0.0185 0.1667 0.1411 0.073 Uiso 1 1 calc R
H20D H 0.0302 0.4090 0.1449 0.073 Uiso 1 1 calc R
C21 C 0.0497(5) 0.2508(14) 0.0835(2) 0.0446(19) Uani 1 1 d .
C21' C -0.0531(4) 0.1684(11) 0.4187(2) 0.0344(16) Uani 1 1 d .
C22' C -0.1141(4) 0.0075(12) 0.4334(2) 0.0390(17) Uani 1 1 d .
H22' H -0.1222 -0.1283 0.4169 0.047 Uiso 1 1 calc R
C22 C 0.1099(4) 0.4073(14) 0.0667(2) 0.0417(17) Uani 1 1 d .
H22 H 0.1185 0.5466 0.0818 0.050 Uiso 1 1 calc R
C23 C 0.1569(5) 0.3637(14) 0.0287(2) 0.049(2) Uani 1 1 d .
H23 H 0.1987 0.4729 0.0178 0.059 Uiso 1 1 calc R
C23' C -0.1637(4) 0.0424(13) 0.4721(2) 0.0419(18) Uani 1 1 d .
H23' H -0.2049 -0.0695 0.4825 0.050 Uiso 1 1 calc R
C24' C -0.1526(5) 0.2394(14) 0.4953(2) 0.0454(19) Uani 1 1 d .
H24' H -0.1859 0.2645 0.5219 0.055 Uiso 1 1 calc R
C24 C 0.1451(5) 0.1613(15) 0.0055(2) 0.051(2) Uani 1 1 d .
H24 H 0.1778 0.1327 -0.0212 0.061 Uiso 1 1 calc R
C25 C 0.0864(5) 0.0075(15) 0.0216(3) 0.057(2) Uani 1 1 d .
H25 H 0.0777 -0.1313 0.0063 0.068 Uiso 1 1 calc R
C25' C -0.0927(5) 0.4032(13) 0.4799(2) 0.0449(18) Uani 1 1 d .
H25' H -0.0851 0.5399 0.4962 0.054 Uiso 1 1 calc R
C26' C -0.0445(5) 0.3680(11) 0.4413(2) 0.0389(17) Uani 1 1 d .
H26' H -0.0052 0.4819 0.4303 0.047 Uiso 1 1 calc R
C26 C 0.0389(5) 0.0497(15) 0.0601(3) 0.059(2) Uani 1 1 d .
H26 H -0.0022 -0.0608 0.0710 0.071 Uiso 1 1 calc R
N1 N -0.1643(4) 0.4103(11) 0.13726(18) 0.0433(15) Uani 1 1 d .
N1' N 0.1612(4) -0.0019(10) 0.36604(18) 0.0394(14) Uani 1 1 d .
N2' N 0.3462(4) 0.3128(9) 0.3176(2) 0.0425(15) Uani 1 1 d .
N2 N -0.3442(4) 0.0771(9) 0.18251(18) 0.0376(14) Uani 1 1 d .
O1 O -0.3139(3) 0.4483(8) 0.19079(16) 0.0441(12) Uani 1 1 d .
O1' O 0.3047(3) -0.0544(8) 0.30825(16) 0.0464(13) Uani 1 1 d .
O2 O -0.0984(3) 0.7388(9) 0.16446(18) 0.0620(15) Uani 1 1 d .
O2' O 0.0995(3) -0.3376(9) 0.34924(18) 0.0601(15) Uani 1 1 d .
O3 O -0.4103(3) 0.1187(8) 0.21582(14) 0.0423(12) Uani 1 1 d .
O3' O 0.4064(3) 0.2643(8) 0.28233(15) 0.0422(12) Uani 1 1 d .
O4' O 0.0980(3) 0.0299(8) 0.40150(14) 0.0462(13) Uani 1 1 d .
O4 O -0.0983(3) 0.3998(9) 0.10380(14) 0.0468(12) Uani 1 1 d .

loop_
_atom_site_aniso_label
_atom_site_aniso_U_11
_atom_site_aniso_U_22
_atom_site_aniso_U_33
_atom_site_aniso_U_23
_atom_site_aniso_U_13
_atom_site_aniso_U_12
C1 0.048(5) 0.035(5) 0.069(5) 0.014(4) 0.006(4) 0.004(4)
C1' 0.031(4) 0.030(5) 0.078(5) 0.020(4) 0.020(3) 0.005(3)
C2 0.026(3) 0.043(5) 0.071(5) 0.005(4) 0.005(3) -0.002(3)
C2' 0.049(4) 0.022(4) 0.100(6) -0.002(4) 0.046(4) -0.005(3)
C3 0.032(4) 0.025(4) 0.049(4) 0.007(4) 0.013(3) 0.002(3)
C3' 0.027(4) 0.045(5) 0.054(4) 0.003(4) 0.009(3) 0.004(4)
C4' 0.039(4) 0.029(4) 0.075(5) 0.008(4) 0.027(4) 0.009(4)
C4 0.040(4) 0.033(4) 0.063(5) 0.005(4) 0.022(3) -0.006(4)
C5' 0.083(6) 0.092(8) 0.072(6) -0.038(5) 0.045(5) -0.045(6)
C5 0.043(4) 0.030(4) 0.082(5) 0.005(4) -0.011(4) -0.002(3)
C6 0.080(6) 0.074(7) 0.071(5) 0.004(5) 0.016(5) -0.025(5)
C6' 0.091(7) 0.132(11) 0.047(5) -0.003(6) -0.001(4) 0.027(7)
C7' 0.100(7) 0.165(11) 0.126(8) -0.091(8) 0.091(7) -0.088(7)
C7 0.056(4) 0.067(5) 0.082(5) 0.007(5) -0.007(4) -0.011(4)
C8' 0.199(14) 0.61(4) 0.192(14) -0.30(2) 0.166(12) -0.30(2)
C8 0.055(4) 0.055(5) 0.055(4) 0.008(4) 0.008(3) 0.021(4)
C9' 0.031(4) 0.042(5) 0.057(4) 0.000(4) 0.011(3) 0.003(4)
C9 0.035(4) 0.034(4) 0.051(4) 0.007(4) 0.018(3) -0.011(3)
C10' 0.034(4) 0.037(5) 0.058(4) 0.011(4) 0.015(3) -0.004(3)
C10 0.022(3) 0.039(4) 0.049(4) 0.000(4) 0.011(3) -0.001(3)
C11 0.039(4) 0.043(5) 0.053(4) -0.004(4) 0.004(3) 0.007(4)
C11' 0.031(4) 0.056(6) 0.062(5) 0.011(4) 0.015(3) 0.002(4)
C12' 0.049(5) 0.056(6) 0.060(5) 0.000(4) 0.002(4) -0.005(4)
C12 0.054(5) 0.062(6) 0.056(4) -0.005(4) 0.006(4) 0.004(5)
C13' 0.048(5) 0.070(7) 0.079(6) 0.011(5) 0.000(4) -0.002(5)
C13 0.048(5) 0.082(7) 0.057(5) 0.009(5) -0.003(4) 0.003(5)
C14' 0.047(5) 0.071(7) 0.097(7) 0.021(6) -0.012(5) 0.010(5)
C14 0.050(5) 0.048(6) 0.084(6) 0.008(5) -0.003(4) 0.012(4)
C15 0.039(4) 0.048(5) 0.065(5) 0.004(4) -0.003(3) 0.008(4)
C15' 0.040(4) 0.053(6) 0.087(6) 0.004(5) 0.013(4) 0.007(4)
C16' 0.042(4) 0.083(7) 0.071(5) -0.013(5) 0.005(4) -0.011(5)
C16 0.051(5) 0.058(6) 0.053(4) -0.013(4) 0.022(4) -0.011(4)
C17' 0.091(7) 0.126(10) 0.099(7) -0.019(7) 0.051(6) -0.040(7)
C17 0.066(5) 0.113(9) 0.044(5) 0.000(5) -0.005(4) 0.014(6)
C18' 0.062(5) 0.070(6) 0.067(5) 0.005(5) 0.001(4) 0.008(5)
C18 0.123(8) 0.057(6) 0.087(6) -0.031(5) 0.046(6) -0.013(6)
C19' 0.093(7) 0.263(17) 0.081(7) -0.004(9) -0.029(6) 0.031(9)
C19 0.145(11) 0.67(4) 0.091(9) -0.018(17) 0.017(8) -0.16(2)
C20' 0.039(4) 0.031(4) 0.041(4) 0.006(3) 0.009(3) -0.001(3)
C20 0.029(4) 0.093(7) 0.062(5) 0.020(5) 0.008(3) 0.015(4)
C21 0.031(4) 0.052(5) 0.051(4) 0.020(4) 0.003(3) -0.001(4)
C21' 0.030(4) 0.030(4) 0.041(4) -0.003(3) -0.004(3) 0.006(3)
C22' 0.036(4) 0.024(4) 0.056(4) -0.009(3) -0.001(3) 0.002(3)
C22 0.040(4) 0.045(5) 0.041(4) 0.007(4) 0.005(3) 0.001(4)
C23 0.043(4) 0.052(6) 0.053(5) 0.012(4) 0.005(3) 0.004(4)
C23' 0.031(3) 0.045(5) 0.052(4) -0.004(4) 0.015(3) -0.005(4)
C24' 0.044(4) 0.049(5) 0.045(4) -0.008(4) 0.012(3) 0.011(4)
C24 0.042(4) 0.056(6) 0.055(5) 0.004(5) 0.004(4) 0.008(4)
C25 0.049(5) 0.050(6) 0.068(5) -0.004(5) -0.009(4) 0.005(4)
C25' 0.055(4) 0.032(4) 0.047(4) -0.006(4) 0.000(3) 0.009(4)
C26' 0.040(4) 0.028(4) 0.047(4) 0.002(3) -0.003(3) -0.001(3)
C26 0.038(4) 0.060(6) 0.077(6) 0.019(5) -0.007(4) -0.005(4)
N1 0.036(3) 0.052(4) 0.045(3) 0.005(3) 0.017(3) -0.011(3)
N1' 0.033(3) 0.040(4) 0.046(3) 0.009(3) 0.012(3) 0.002(3)
N2' 0.029(3) 0.037(4) 0.065(4) 0.009(3) 0.019(3) 0.002(3)
N2 0.039(3) 0.036(4) 0.040(3) 0.001(3) 0.015(3) 0.002(3)
O1 0.032(2) 0.033(3) 0.067(3) -0.001(3) 0.009(2) -0.003(2)
O1' 0.038(3) 0.030(3) 0.075(3) 0.000(3) 0.025(2) 0.002(2)
O2 0.041(3) 0.041(3) 0.105(4) 0.018(3) 0.009(3) -0.014(3)
O2' 0.044(3) 0.041(3) 0.101(4) 0.017(3) 0.033(3) 0.008(2)
O3 0.029(2) 0.052(3) 0.047(3) -0.003(2) 0.011(2) -0.008(2)
O3' 0.038(3) 0.029(3) 0.063(3) 0.000(2) 0.020(2) 0.000(2)
O4' 0.034(2) 0.060(3) 0.047(3) 0.016(2) 0.016(2) 0.004(2)
O4 0.031(2) 0.060(3) 0.051(3) 0.020(3) 0.010(2) 0.003(2)

loop_
_atom_type_symbol
_atom_type_description
_atom_type_scat_dispersion_real
_atom_type_scat_dispersion_imag
_atom_type_scat_source
C C 0.0181 0.0091 'International Tables Vol C Tables 4.2.6.8 and 6.1.1.4'
H H 0.0000 0.0000 'International Tables Vol C Tables 4.2.6.8 and 6.1.1.4'
N N 0.0311 0.0180 'International Tables Vol C Tables 4.2.6.8 and 6.1.1.4'
O O 0.0492 0.0322 'International Tables Vol C Tables 4.2.6.8 and 6.1.1.4'

loop_
_geom_angle_atom_site_label_1
_geom_angle_atom_site_label_2
_geom_angle_atom_site_label_3
_geom_angle
O2 C1 N1 122.4(7)
O2 C1 C2 120.4(7)
N1 C1 C2 117.1(7)
O2' C1' N1' 123.2(6)
O2' C1' C2' 120.5(7)
N1' C1' C2' 116.0(6)
O1 C2 C1 111.8(6)
O1 C2 C5 110.0(6)
C1 C2 C5 111.8(6)
O1 C2 H2 107.7
C1 C2 H2 107.7
C5 C2 H2 107.7
O1' C2' C1' 115.3(6)
O1' C2' C5' 111.5(6)
C1' C2' C5' 111.5(6)
O1' C2' H2' 105.9
C1' C2' H2' 105.9
C5' C2' H2' 106.0
N2 C3 O1 122.8(5)
N2 C3 C4 117.7(6)
O1 C3 C4 118.8(6)
N2' C3' O1' 122.9(6)
N2' C3' C4' 114.9(7)
O1' C3' C4' 121.6(6)
N1' C4' C3' 107.7(6)
N1' C4' C16' 108.5(6)
C3' C4' C16' 112.8(6)
N1' C4' H4' 109.3
C3' C4' H4' 109.3
C16' C4' H4' 109.3
N1 C4 C3 110.8(6)
N1 C4 C16 112.6(6)
C3 C4 C16 111.6(5)
N1 C4 H4 107.2
C3 C4 H4 107.2
C16 C4 H4 107.2
C7' C5' C2' 112.3(8)
C7' C5' C6' 109.3(9)
C2' C5' C6' 110.8(7)
C7' C5' H5' 108.1
C2' C5' H5' 108.1
C6' C5' H5' 108.1
C6 C5 C7 111.5(6)
C6 C5 C2 114.3(7)
C7 C5 C2 112.9(6)
C6 C5 H5 105.8
C7 C5 H5 105.7
C2 C5 H5 105.8
C5 C6 H6A 109.5
C5 C6 H6B 109.5
H6A C6 H6B 109.5
C5 C6 H6C 109.5
H6A C6 H6C 109.5
H6B C6 H6C 109.5
C5' C6' H6'1 109.5
C5' C6' H6'2 109.5
H6'1 C6' H6'2 109.5
C5' C6' H6'3 109.5
H6'1 C6' H6'3 109.5
H6'2 C6' H6'3 109.5
C8' C7' C5' 125.6(9)
C8' C7' H7'1 105.9
C5' C7' H7'1 105.9
C8' C7' H7'2 106.0
C5' C7' H7'2 105.9
H7'1 C7' H7'2 106.3
C5 C7 C8 113.8(6)
C5 C7 H7A 108.8
C8 C7 H7A 108.8
C5 C7 H7B 108.8
C8 C7 H7B 108.8
H7A C7 H7B 107.7
C7' C8' H8'1 109.4
C7' C8' H8'2 109.4
H8'1 C8' H8'2 109.5
C7' C8' H8'3 109.5
H8'1 C8' H8'3 109.5
H8'2 C8' H8'3 109.5
C7 C8 H8A 109.5
C7 C8 H8B 109.5
H8A C8 H8B 109.5
C7 C8 H8C 109.5
H8A C8 H8C 109.5
H8B C8 H8C 109.5
O3' C9' C10' 114.3(6)
O3' C9' H9'1 108.7
C10' C9' H9'1 108.7
O3' C9' H9'2 108.7
C10' C9' H9'2 108.7
H9'1 C9' H9'2 107.6
O3 C9 C10 111.0(5)
O3 C9 H9A 109.4
C10 C9 H9A 109.4
O3 C9 H9B 109.4
C10 C9 H9B 109.5
H9A C9 H9B 108.0
C15' C10' C11' 116.9(7)
C15' C10' C9' 120.3(7)
C11' C10' C9' 122.7(7)
C15 C10 C11 119.9(6)
C15 C10 C9 120.9(7)
C11 C10 C9 119.2(6)
C12 C11 C10 119.5(7)
C12 C11 H11 120.2
C10 C11 H11 120.3
C10' C11' C12' 123.7(8)
C10' C11' H11' 118.1
C12' C11' H11' 118.2
C11' C12' C13' 118.4(8)
C11' C12' H12' 120.8
C13' C12' H12' 120.8
C13 C12 C11 120.3(8)
C13 C12 H12 119.8
C11 C12 H12 119.9
C12' C13' C14' 119.5(8)
C12' C13' H13' 120.2
C14' C13' H13' 120.2
C14 C13 C12 119.8(8)
C14 C13 H13 120.1
C12 C13 H13 120.1
C15' C14' C13' 118.7(8)
C15' C14' H14' 120.7
C13' C14' H14' 120.6
C13 C14 C15 122.0(8)
C13 C14 H14 119.0
C15 C14 H14 119.0
C10 C15 C14 118.5(8)
C10 C15 H15 120.8
C14 C15 H15 120.8
C14' C15' C10' 122.8(8)
C14' C15' H15' 118.6
C10' C15' H15' 118.6
C18' C16' C17' 111.7(8)
C18' C16' C4' 113.2(7)
C17' C16' C4' 108.2(8)
C18' C16' H16' 107.8
C17' C16' H16' 107.8
C4' C16' H16' 107.9
C18 C16 C17 114.8(8)
C18 C16 C4 113.3(7)
C17 C16 C4 110.4(6)
C18 C16 H16 105.9
C17 C16 H16 105.9
C4 C16 H16 105.9
C16' C17' H17A 109.5
C16' C17' H17B 109.5
H17A C17' H17B 109.5
C16' C17' H17C 109.5
H17A C17' H17C 109.5
H17B C17' H17C 109.5
C16 C17 H17D 109.5
C16 C17 H17E 109.4
H17D C17 H17E 109.5
C16 C17 H17F 109.5
H17D C17 H17F 109.5
H17E C17 H17F 109.5
C16' C18' C19' 111.2(8)
C16' C18' H18A 109.4
C19' C18' H18A 109.4
C16' C18' H18B 109.4
C19' C18' H18B 109.4
H18A C18' H18B 108.0
C16 C18 C19 114.1(12)
C16 C18 H18C 108.7
C19 C18 H18C 108.7
C16 C18 H18D 108.7
C19 C18 H18D 108.8
H18C C18 H18D 107.6
C18' C19' H19A 109.5
C18' C19' H19B 109.5
H19A C19' H19B 109.5
C18' C19' H19C 109.5
H19A C19' H19C 109.5
H19B C19' H19C 109.5
C18 C19 H19D 109.6
C18 C19 H19E 109.4
H19D C19 H19E 109.5
C18 C19 H19F 109.4
H19D C19 H19F 109.5
H19E C19 H19F 109.5
O4' C20' C21' 103.8(4)
O4' C20' H20A 111.0
C21' C20' H20A 111.0
O4' C20' H20B 111.0
C21' C20' H20B 111.0
H20A C20' H20B 109.0
O4 C20 C21 106.2(5)
O4 C20 H20C 110.5
C21 C20 H20C 110.5
O4 C20 H20D 110.5
C21 C20 H20D 110.5
H20C C20 H20D 108.7
C22 C21 C26 117.6(7)
C22 C21 C20 120.5(8)
C26 C21 C20 121.7(7)
C26' C21' C22' 119.8(6)
C26' C21' C20' 119.7(6)
C22' C21' C20' 120.5(6)
C21' C22' C23' 120.6(7)
C21' C22' H22' 119.7
C23' C22' H22' 119.7
C23 C22 C21 120.5(8)
C23 C22 H22 119.7
C21 C22 H22 119.8
C22 C23 C24 121.2(8)
C22 C23 H23 119.4
C24 C23 H23 119.4
C24' C23' C22' 119.3(7)
C24' C23' H23' 120.4
C22' C23' H23' 120.4
C23' C24' C25' 120.2(6)
C23' C24' H24' 119.9
C25' C24' H24' 119.9
C25 C24 C23 118.8(7)
C25 C24 H24 120.6
C23 C24 H24 120.6
C24 C25 C26 120.5(8)
C24 C25 H25 119.8
C26 C25 H25 119.8
C26' C25' C24' 120.1(7)
C26' C25' H25' 119.9
C24' C25' H25' 119.9
C21' C26' C25' 119.9(7)
C21' C26' H26' 120.0
C25' C26' H26' 120.0
C25 C26 C21 121.5(8)
C25 C26 H26 119.2
C21 C26 H26 119.2
C1 N1 O4 118.4(6)
C1 N1 C4 128.0(6)
O4 N1 C4 113.6(6)
C1' N1' O4' 119.2(5)
C1' N1' C4' 129.8(6)
O4' N1' C4' 110.1(5)
C3' N2' O3' 112.0(6)
C3 N2 O3 112.5(5)
C3 O1 C2 117.7(5)
C3' O1' C2' 119.3(5)
N2 O3 C9 108.0(5)
N2' O3' C9' 106.7(5)
N1' O4' C20' 106.7(4)
N1 O4 C20 110.3(4)

loop_
_geom_bond_atom_site_label_1
_geom_bond_atom_site_label_2
_geom_bond_distance
C1 O2 1.251(8)
C1 N1 1.356(9)
C1 C2 1.510(9)
C1' O2' 1.225(8)
C1' N1' 1.312(9)
C1' C2' 1.495(9)
C2 O1 1.448(8)
C2 C5 1.556(9)
C2 H2 1.0000
C2' O1' 1.454(8)
C2' C5' 1.504(11)
C2' H2' 1.0000
C3 N2 1.262(8)
C3 O1 1.343(8)
C3 C4 1.502(8)
C3' N2' 1.274(8)
C3' O1' 1.342(9)
C3' C4' 1.510(8)
C4' N1' 1.498(9)
C4' C16' 1.569(10)
C4' H4' 1.0000
C4 N1 1.417(9)
C4 C16 1.550(9)
C4 H4 1.0000
C5' C7' 1.494(10)
C5' C6' 1.556(14)
C5' H5' 1.0000
C5 C6 1.476(11)
C5 C7 1.508(10)
C5 H5 1.0000
C6 H6A 0.9800
C6 H6B 0.9800
C6 H6C 0.9800
C6' H6'1 0.9800
C6' H6'2 0.9800
C6' H6'3 0.9800
C7' C8' 1.148(12)
C7' H7'1 0.9900
C7' H7'2 0.9900
C7 C8 1.510(9)
C7 H7A 0.9900
C7 H7B 0.9900
C8' H8'1 0.9800
C8' H8'2 0.9800
C8' H8'3 0.9800
C8 H8A 0.9800
C8 H8B 0.9800
C8 H8C 0.9800
C9' O3' 1.442(8)
C9' C10' 1.470(9)
C9' H9'1 0.9900
C9' H9'2 0.9900
C9 O3 1.439(8)
C9 C10 1.528(8)
C9 H9A 0.9900
C9 H9B 0.9900
C10' C15' 1.378(10)
C10' C11' 1.373(10)
C10 C15 1.368(10)
C10 C11 1.384(10)
C11 C12 1.380(9)
C11 H11 0.9500
C11' C12' 1.378(9)
C11' H11' 0.9500
C12' C13' 1.381(11)
C12' H12' 0.9500
C12 C13 1.374(11)
C12 H12 0.9500
C13' C14' 1.425(12)
C13' H13' 0.9500
C13 C14 1.320(11)
C13 H13 0.9500
C14' C15' 1.365(10)
C14' H14' 0.9500
C14 C15 1.401(10)
C14 H14 0.9500
C15 H15 0.9500
C15' H15' 0.9500
C16' C18' 1.443(12)
C16' C17' 1.527(15)
C16' H16' 1.0000
C16 C18 1.503(12)
C16 C17 1.527(12)
C16 H16 1.0000
C17' H17A 0.9800
C17' H17B 0.9800
C17' H17C 0.9800
C17 H17D 0.9800
C17 H17E 0.9800
C17 H17F 0.9800
C18' C19' 1.501(11)
C18' H18A 0.9900
C18' H18B 0.9900
C18 C19 1.606(13)
C18 H18C 0.9900
C18 H18D 0.9900
C19' H19A 0.9800
C19' H19B 0.9800
C19' H19C 0.9800
C19 H19D 0.9800
C19 H19E 0.9800
C19 H19F 0.9800
C20' O4' 1.464(7)
C20' C21' 1.511(8)
C20' H20A 0.9900
C20' H20B 0.9900
C20 O4 1.453(7)
C20 C21 1.491(9)
C20 H20C 0.9900
C20 H20D 0.9900
C21 C22 1.378(10)
C21 C26 1.391(11)
C21' C26' 1.370(9)
C21' C22' 1.380(9)
C22' C23' 1.388(8)
C22' H22' 0.9500
C22 C23 1.360(9)
C22 H22 0.9500
C23 C24 1.396(11)
C23 H23 0.9500
C23' C24' 1.365(10)
C23' H23' 0.9500
C24' C25' 1.390(10)
C24' H24' 0.9500
C24 C25 1.346(10)
C24 H24 0.9500
C25 C26 1.372(10)
C25 H25 0.9500
C25' C26' 1.375(8)
C25' H25' 0.9500
C26' H26' 0.9500
C26 H26 0.9500
N1 O4 1.396(6)
N1' O4' 1.426(6)
N2' O3' 1.410(6)
N2 O3 1.415(6)
